data_9001495
loop_
_publ_author_name
'McCammon, C. A.'
'Zhang, J.'
'Hazen, R. M.'
'Finger, L. W.'

_publ_section_title
;
 High-pressure crystal chemistry of cubanite, CuFe2S3
 P = 0 GPa, in air
;
_journal_name_full 'American Mineralogist'
_journal_page_first 937
_journal_page_last 944
_journal_volume 77
_journal_year 1992
_chemical_formula_sum 'Cu Fe2 S3'
_chemical_name_mineral Cubanite
_space_group_IT_number 62
_symmetry_space_group_name_Hall '-P 2n 2ac'
_symmetry_space_group_name_H-M 'P c m n'
_cell_angle_alpha 90
_cell_angle_beta 90
_cell_angle_gamma 90
_cell_length_a 6.46
_cell_length_b 11.10
_cell_length_c 6.22
_cell_formula_units_Z 4
_cell_volume 446.011
_database_code_amcsd 0001533
_diffrn_ambient_pressure 0
_exptl_crystal_density_diffrn 4.042
_cod_database_code 9001495

loop_
_space_group_symop_operation_xyz
x,y,z
x,1/2-y,z
-x,1/2+y,-z
1/2+x,1/2+y,1/2-z
1/2-x,1/2-y,1/2+z
1/2-x,y,1/2+z
1/2+x,-y,1/2-z
-x,-y,-z

loop_
_atom_site_aniso_label
_atom_site_aniso_U_11
_atom_site_aniso_U_22
_atom_site_aniso_U_33
_atom_site_aniso_U_12
_atom_site_aniso_U_13
_atom_site_aniso_U_23
Cu 0.02011 0.02029 0.01625 0.00000 0.00000 0.00000
Fe 0.01169 0.01086 0.01229 -0.00022 0.00075 0.00035
S1 0.01239 0.01117 0.01299 0.00000 0.00000 0.00000
S2 0.01304 0.01236 0.01211 -0.00022 -0.00088 -0.00178

loop_
_atom_site_label
_atom_site_fract_x
_atom_site_fract_y
_atom_site_fract_z
Cu 0.58360 0.25000 0.12270
Fe 0.41479 0.41293 0.63664
S1 0.58570 0.25000 0.75770
S2 0.41160 0.41545 0.26703

loop_
_cod_related_entry_id
_cod_related_entry_database
_cod_related_entry_code
1 AMCSD 0001533
